data_7104672
loop_
_publ_author_name
'Ghereg, Dumitru'
'Ech-Cherif El Kettani, Sakina'
'Lazraq, Mohamed'
'Ranaivonjatovo, Henri'
'Schoeller, Wolfgang W'
'Escudi\'e, Jean'
'Gornitzka, Heinz'

_publ_section_title
;
 An isolable o-quinodimethane and its fixation of molecular oxygen to
 give an endoperoxide.
;
_journal_issue 32
_journal_name_full 'Chemical communications (Cambridge, England)'
_journal_page_first 4821
_journal_page_last 4823
_journal_paper_doi 10.1039/b910001f
_journal_volume 34
_journal_year 2009
_chemical_formula_sum 'C74 H71 Ge2 O2.5'
_chemical_formula_weight 1145.49
_chemical_name_systematic
;
?
;
_space_group_IT_number 14
_symmetry_cell_setting monoclinic
_symmetry_space_group_name_Hall '-P 2ybc'
_symmetry_space_group_name_H-M 'P 1 21/c 1'
_atom_sites_solution_hydrogens geom
_atom_sites_solution_primary direct
_atom_sites_solution_secondary difmap
_audit_creation_method SHELXL-97
_cell_angle_alpha 90.00
_cell_angle_beta 95.893(2)
_cell_angle_gamma 90.00
_cell_formula_units_Z 4
_cell_length_a 10.5043(9)
_cell_length_b 21.2079(19)
_cell_length_c 26.522(2)
_cell_measurement_reflns_used 3077
_cell_measurement_temperature 173(2)
_cell_measurement_theta_max 20.748
_cell_measurement_theta_min 2.173
_cell_volume 5877.2(9)
_computing_cell_refinement 'Bruker SMART'
_computing_data_collection 'Bruker SMART'
_computing_data_reduction 'Bruker SAINT'
_computing_molecular_graphics 'Bruker SHELXTL'
_computing_publication_material 'Bruker SHELXTL'
_computing_structure_refinement 'Bruker SHELXTL'
_computing_structure_solution 'Bruker SHELXTL'
_diffrn_ambient_temperature 173(2)
_diffrn_measured_fraction_theta_full 0.989
_diffrn_measured_fraction_theta_max 0.989
_diffrn_measurement_device_type 'Bruker CCD'
_diffrn_measurement_method 'phi and omega scans'
_diffrn_radiation_monochromator graphite
_diffrn_radiation_source 'fine-focus sealed tube'
_diffrn_radiation_type MoK\a
_diffrn_radiation_wavelength 0.71073
_diffrn_reflns_av_R_equivalents 0.0000
_diffrn_reflns_av_sigmaI/netI 0.1873
_diffrn_reflns_limit_h_max 11
_diffrn_reflns_limit_h_min -11
_diffrn_reflns_limit_k_max 23
_diffrn_reflns_limit_k_min 0
_diffrn_reflns_limit_l_max 29
_diffrn_reflns_limit_l_min 0
_diffrn_reflns_number 8361
_diffrn_reflns_theta_full 23.26
_diffrn_reflns_theta_max 23.26
_diffrn_reflns_theta_min 5.10
_exptl_absorpt_coefficient_mu 1.071
_exptl_absorpt_correction_T_max 1.000000
_exptl_absorpt_correction_T_min 0.572649
_exptl_absorpt_correction_type multi-scan
_exptl_absorpt_process_details 'SADABS (Bruker-AXS)'
_exptl_crystal_colour red
_exptl_crystal_density_diffrn 1.295
_exptl_crystal_density_method 'not measured'
_exptl_crystal_description plate
_exptl_crystal_F_000 2396
_exptl_crystal_size_max 0.5
_exptl_crystal_size_mid 0.3
_exptl_crystal_size_min 0.1
_refine_diff_density_max 1.678
_refine_diff_density_min -0.749
_refine_diff_density_rms 0.112
_refine_ls_extinction_method none
_refine_ls_goodness_of_fit_ref 1.019
_refine_ls_hydrogen_treatment constr
_refine_ls_matrix_type full
_refine_ls_number_parameters 742
_refine_ls_number_reflns 8361
_refine_ls_number_restraints 142
_refine_ls_restrained_S_all 1.014
_refine_ls_R_factor_all 0.1720
_refine_ls_R_factor_gt 0.0868
_refine_ls_shift/su_max 0.001
_refine_ls_shift/su_mean 0.000
_refine_ls_structure_factor_coef Fsqd
_refine_ls_weighting_details 'calc w=1/[\s^2^(Fo^2^)+(0.0860P)^2^+5.6393P] where P=(Fo^2^+2Fc^2^)/3'
_refine_ls_weighting_scheme calc
_refine_ls_wR_factor_gt 0.1668
_refine_ls_wR_factor_ref 0.1976
_reflns_number_gt 4646
_reflns_number_total 8361
_reflns_threshold_expression >2sigma(I)
_cod_data_source_file b910001f.txt
_cod_data_source_block 2
_cod_depositor_comments
;
The following automatic conversions were performed:
'_symmetry_cell_setting' value 'Monoclinic' changed to 'monoclinic'
according to '/home/saulius/struct/CIF-dictionaries/cif_core.dic'
dictionary named 'cif_core.dic' version 2.4.1 from 2010-06-29.

Automatic conversion script
Id: cif_fix_enum 1527 2010-12-29 10:47:43Z saulius 

The following automatic conversions were performed:

'_exptl_absorpt_correction_type' tag value 'multi-scans' was replaced
with 'multi-scan' value.

Automatic conversion script
Id: cif_fix_values 1646 2011-03-28 12:23:43Z adriana 
;
_cod_original_sg_symbol_H-M P2(1)/c
_cod_original_formula_sum 'C74 H71 Ge2 O2.50'
_cod_database_code 7104672

loop_
_symmetry_equiv_pos_as_xyz
'x, y, z'
'-x, y+1/2, -z+1/2'
'-x, -y, -z'
'x, -y-1/2, z-1/2'

loop_
_atom_site_label
_atom_site_type_symbol
_atom_site_fract_x
_atom_site_fract_y
_atom_site_fract_z
_atom_site_U_iso_or_equiv
_atom_site_adp_type
_atom_site_occupancy
_atom_site_symmetry_multiplicity
_atom_site_calc_flag
_atom_site_refinement_flags
_atom_site_disorder_assembly
_atom_site_disorder_group
Ge1 Ge 1.03600(9) 0.64872(4) 0.28986(3) 0.0163(3) Uani 1 1 d . . .
Ge2 Ge 0.78163(9) 0.71273(4) 0.51672(3) 0.0186(3) Uani 1 1 d . . .
O1 O 1.1240(5) 0.6128(3) 0.3444(2) 0.0215(15) Uani 1 1 d . . .
O2 O 0.8865(6) 0.6458(3) 0.51918(19) 0.0227(15) Uani 1 1 d . . .
C1 C 1.0672(8) 0.6208(4) 0.3880(3) 0.016(2) Uani 1 1 d U . .
C2 C 1.1121(8) 0.5901(4) 0.4305(3) 0.0148(19) Uani 1 1 d U . .
C3 C 1.2212(9) 0.5475(4) 0.4328(4) 0.030(2) Uani 1 1 d U . .
H3 H 1.2658 0.5417 0.4038 0.035 Uiso 1 1 calc R . .
C4 C 1.2596(9) 0.5160(4) 0.4763(4) 0.039(3) Uani 1 1 d U . .
H4 H 1.3316 0.4887 0.4775 0.046 Uiso 1 1 calc R . .
C5 C 1.1932(10) 0.5233(4) 0.5202(4) 0.036(3) Uani 1 1 d U . .
H5 H 1.2224 0.5008 0.5501 0.043 Uiso 1 1 calc R . .
C6 C 1.0924(9) 0.5603(4) 0.5205(3) 0.028(2) Uani 1 1 d U . .
H6 H 1.0485 0.5624 0.5501 0.034 Uiso 1 1 calc R . .
C7 C 1.0477(9) 0.5976(4) 0.4770(3) 0.017(2) Uani 1 1 d U . .
C8 C 0.9488(8) 0.6396(4) 0.4766(3) 0.016(2) Uani 1 1 d U . .
C9 C 0.9439(8) 0.6594(4) 0.3822(3) 0.012(2) Uani 1 1 d . . .
H9 H 0.8725 0.6295 0.3715 0.015 Uiso 1 1 calc R . .
C10 C 0.9173(8) 0.6874(4) 0.4349(3) 0.0085(19) Uani 1 1 d . . .
H10 H 0.9789 0.7230 0.4419 0.010 Uiso 1 1 calc R . .
C11 C 0.9517(8) 0.7061(4) 0.3386(3) 0.0115(19) Uani 1 1 d . . .
C12 C 1.0304(9) 0.7656(4) 0.3502(3) 0.016(2) Uani 1 1 d . . .
C13 C 1.1522(9) 0.7707(4) 0.3775(3) 0.022(2) Uani 1 1 d U . .
H13 H 1.1967 0.7348 0.3916 0.027 Uiso 1 1 calc R . .
C14 C 1.2040(10) 0.8309(5) 0.3829(4) 0.033(3) Uani 1 1 d . . .
H14 H 1.2859 0.8362 0.4012 0.040 Uiso 1 1 calc R . .
C15 C 1.1407(12) 0.8827(5) 0.3626(4) 0.040(3) Uani 1 1 d . . .
H15 H 1.1790 0.9231 0.3675 0.048 Uiso 1 1 calc R . .
C16 C 1.0230(12) 0.8776(4) 0.3352(4) 0.035(3) Uani 1 1 d . . .
H16 H 0.9803 0.9139 0.3209 0.042 Uiso 1 1 calc R . .
C17 C 0.9677(9) 0.8182(4) 0.3288(3) 0.024(2) Uani 1 1 d U . .
C18 C 0.8450(9) 0.7980(4) 0.3034(3) 0.017(2) Uani 1 1 d U . .
C19 C 0.7500(11) 0.8317(5) 0.2747(3) 0.036(3) Uani 1 1 d . . .
H19 H 0.7609 0.8753 0.2682 0.043 Uiso 1 1 calc R . .
C20 C 0.6390(10) 0.8007(6) 0.2556(4) 0.041(3) Uani 1 1 d . . .
H20 H 0.5730 0.8237 0.2365 0.050 Uiso 1 1 calc R . .
C21 C 0.6230(9) 0.7376(6) 0.2638(3) 0.037(3) Uani 1 1 d . . .
H21 H 0.5470 0.7173 0.2496 0.045 Uiso 1 1 calc R . .
C22 C 0.7170(9) 0.7025(5) 0.2927(3) 0.025(2) Uani 1 1 d . . .
H22 H 0.7047 0.6591 0.2997 0.031 Uiso 1 1 calc R . .
C23 C 0.8286(8) 0.7334(4) 0.3109(3) 0.016(2) Uani 1 1 d U . .
C24 C 0.7814(8) 0.7152(4) 0.4387(3) 0.0105(19) Uani 1 1 d U . .
C25 C 0.7583(8) 0.7817(4) 0.4219(3) 0.013(2) Uani 1 1 d U . .
C26 C 0.8287(9) 0.8351(4) 0.4313(3) 0.024(2) Uani 1 1 d . . .
H26 H 0.9117 0.8324 0.4491 0.029 Uiso 1 1 calc R . .
C27 C 0.7803(10) 0.8937(4) 0.4153(3) 0.029(3) Uani 1 1 d . . .
H27 H 0.8299 0.9309 0.4217 0.035 Uiso 1 1 calc R . .
C28 C 0.6586(11) 0.8969(5) 0.3897(4) 0.040(3) Uani 1 1 d . . .
H28 H 0.6240 0.9369 0.3794 0.048 Uiso 1 1 calc R . .
C29 C 0.5877(10) 0.8441(5) 0.3789(4) 0.034(3) Uani 1 1 d . . .
H29 H 0.5055 0.8470 0.3603 0.040 Uiso 1 1 calc R . .
C30 C 0.6362(8) 0.7862(4) 0.3951(3) 0.016(2) Uani 1 1 d U . .
C31 C 0.5825(8) 0.7233(4) 0.3886(3) 0.017(2) Uani 1 1 d U . .
C32 C 0.4694(9) 0.7017(5) 0.3622(3) 0.028(2) Uani 1 1 d U . .
H32 H 0.4114 0.7303 0.3444 0.034 Uiso 1 1 calc R . .
C33 C 0.4438(9) 0.6384(5) 0.3624(4) 0.037(3) Uani 1 1 d . . .
H33 H 0.3674 0.6233 0.3441 0.045 Uiso 1 1 calc R . .
C34 C 0.5263(10) 0.5955(5) 0.3886(4) 0.044(3) Uani 1 1 d . . .
H34 H 0.5055 0.5520 0.3889 0.053 Uiso 1 1 calc R . .
C35 C 0.6404(9) 0.6177(5) 0.4144(4) 0.030(3) Uani 1 1 d . . .
H35 H 0.6983 0.5891 0.4324 0.036 Uiso 1 1 calc R . .
C36 C 0.6682(8) 0.6814(4) 0.4137(3) 0.017(2) Uani 1 1 d . . .
C37 C 1.1686(8) 0.6664(4) 0.2451(3) 0.017(2) Uani 1 1 d . . .
C38 C 1.1910(8) 0.7253(4) 0.2233(3) 0.022(2) Uani 1 1 d . . .
C39 C 1.2843(9) 0.7309(5) 0.1890(3) 0.026(2) Uani 1 1 d . . .
H39 H 1.2994 0.7711 0.1750 0.032 Uiso 1 1 calc R . .
C40 C 1.3540(9) 0.6804(5) 0.1752(3) 0.028(2) Uani 1 1 d . . .
C41 C 1.3328(9) 0.6230(5) 0.1964(3) 0.030(3) Uani 1 1 d . . .
H41 H 1.3806 0.5876 0.1873 0.036 Uiso 1 1 calc R . .
C42 C 1.2416(9) 0.6152(4) 0.2316(3) 0.024(2) Uani 1 1 d . . .
C43 C 1.1190(10) 0.7841(4) 0.2347(4) 0.040(3) Uani 1 1 d . . .
H43A H 1.1615 0.8044 0.2651 0.060 Uiso 1 1 calc R . .
H43B H 1.0311 0.7730 0.2405 0.060 Uiso 1 1 calc R . .
H43C H 1.1175 0.8132 0.2060 0.060 Uiso 1 1 calc R . .
C44 C 1.4526(10) 0.6886(5) 0.1383(4) 0.043(3) Uani 1 1 d . . .
H44A H 1.4347 0.6592 0.1099 0.065 Uiso 1 1 calc R . .
H44B H 1.5379 0.6801 0.1555 0.065 Uiso 1 1 calc R . .
H44C H 1.4494 0.7319 0.1254 0.065 Uiso 1 1 calc R . .
C45 C 1.2254(10) 0.5488(4) 0.2505(4) 0.036(3) Uani 1 1 d . . .
H45A H 1.2893 0.5212 0.2374 0.055 Uiso 1 1 calc R . .
H45B H 1.1394 0.5335 0.2387 0.055 Uiso 1 1 calc R . .
H45C H 1.2371 0.5484 0.2876 0.055 Uiso 1 1 calc R . .
C46 C 0.9064(8) 0.5904(4) 0.2577(3) 0.019(2) Uani 1 1 d . . .
C47 C 0.8365(9) 0.6128(4) 0.2128(3) 0.026(2) Uani 1 1 d . . .
C48 C 0.7400(10) 0.5751(5) 0.1889(3) 0.033(3) Uani 1 1 d . . .
H48 H 0.6933 0.5902 0.1587 0.040 Uiso 1 1 calc R . .
C49 C 0.7097(10) 0.5172(5) 0.2071(4) 0.035(3) Uani 1 1 d . . .
C50 C 0.7826(10) 0.4956(5) 0.2505(4) 0.034(3) Uani 1 1 d . . .
H50 H 0.7646 0.4550 0.2631 0.041 Uiso 1 1 calc R . .
C51 C 0.8796(10) 0.5304(4) 0.2759(3) 0.026(2) Uani 1 1 d . . .
C52 C 0.8624(9) 0.6757(4) 0.1893(3) 0.025(2) Uani 1 1 d . . .
H52A H 0.7893 0.6877 0.1653 0.038 Uiso 1 1 calc R . .
H52B H 0.9394 0.6727 0.1715 0.038 Uiso 1 1 calc R . .
H52C H 0.8755 0.7077 0.2160 0.038 Uiso 1 1 calc R . .
C53 C 0.5997(10) 0.4785(5) 0.1831(4) 0.053(3) Uani 1 1 d . . .
H53A H 0.5234 0.4868 0.2004 0.080 Uiso 1 1 calc R . .
H53B H 0.6216 0.4337 0.1859 0.080 Uiso 1 1 calc R . .
H53C H 0.5826 0.4900 0.1472 0.080 Uiso 1 1 calc R . .
C54 C 0.9501(10) 0.5007(5) 0.3237(4) 0.043(3) Uani 1 1 d . . .
H54A H 1.0427 0.5040 0.3222 0.065 Uiso 1 1 calc R . .
H54B H 0.9260 0.4562 0.3257 0.065 Uiso 1 1 calc R . .
H54C H 0.9266 0.5230 0.3538 0.065 Uiso 1 1 calc R . .
C55 C 0.6450(9) 0.6791(4) 0.5562(3) 0.023(2) Uani 1 1 d U . .
C56 C 0.6923(9) 0.6512(5) 0.6025(3) 0.029(2) Uani 1 1 d . . .
C57 C 0.6024(11) 0.6202(4) 0.6307(3) 0.032(3) Uani 1 1 d . . .
H57 H 0.6329 0.6000 0.6615 0.039 Uiso 1 1 calc R . .
C58 C 0.4755(11) 0.6182(5) 0.6155(4) 0.033(3) Uani 1 1 d . . .
C59 C 0.4323(9) 0.6480(5) 0.5698(4) 0.035(3) Uani 1 1 d . . .
H59 H 0.3436 0.6468 0.5583 0.042 Uiso 1 1 calc R . .
C60 C 0.5145(9) 0.6791(4) 0.5408(3) 0.023(2) Uani 1 1 d U . .
C61 C 0.8314(10) 0.6509(5) 0.6250(3) 0.042(3) Uani 1 1 d . . .
H61A H 0.8753 0.6145 0.6120 0.062 Uiso 1 1 calc R . .
H61B H 0.8354 0.6483 0.6620 0.062 Uiso 1 1 calc R . .
H61C H 0.8732 0.6899 0.6154 0.062 Uiso 1 1 calc R . .
C62 C 0.3820(12) 0.5857(5) 0.6465(4) 0.057(4) Uani 1 1 d . . .
H62A H 0.4061 0.5939 0.6826 0.085 Uiso 1 1 calc R . .
H62B H 0.3836 0.5402 0.6402 0.085 Uiso 1 1 calc R . .
H62C H 0.2956 0.6020 0.6368 0.085 Uiso 1 1 calc R . .
C63 C 0.4565(9) 0.7106(5) 0.4930(4) 0.041(3) Uani 1 1 d . . .
H63A H 0.4290 0.6784 0.4677 0.061 Uiso 1 1 calc R . .
H63B H 0.5203 0.7381 0.4797 0.061 Uiso 1 1 calc R . .
H63C H 0.3825 0.7358 0.5004 0.061 Uiso 1 1 calc R . .
C64 C 0.8704(9) 0.7877(4) 0.5466(3) 0.021(2) Uani 1 1 d . . .
C65 C 0.7973(9) 0.8422(4) 0.5505(3) 0.020(2) Uani 1 1 d U . .
C66 C 0.8546(10) 0.8965(5) 0.5696(3) 0.030(3) Uani 1 1 d . . .
H66 H 0.8032 0.9331 0.5716 0.036 Uiso 1 1 calc R . .
C67 C 0.9830(11) 0.9005(4) 0.5859(4) 0.035(3) Uani 1 1 d . . .
C68 C 1.0559(10) 0.8467(5) 0.5817(3) 0.030(3) Uani 1 1 d . . .
H68 H 1.1449 0.8485 0.5924 0.036 Uiso 1 1 calc R . .
C69 C 1.0040(9) 0.7899(5) 0.5624(3) 0.026(2) Uani 1 1 d . . .
C70 C 0.6555(9) 0.8427(4) 0.5343(3) 0.030(3) Uani 1 1 d . . .
H70A H 0.6208 0.8846 0.5404 0.045 Uiso 1 1 calc R . .
H70B H 0.6131 0.8113 0.5539 0.045 Uiso 1 1 calc R . .
H70C H 0.6404 0.8326 0.4981 0.045 Uiso 1 1 calc R . .
C71 C 1.0407(12) 0.9592(5) 0.6092(5) 0.065(4) Uani 1 1 d . . .
H71A H 1.0095 0.9957 0.5889 0.097 Uiso 1 1 calc R . .
H71B H 1.1341 0.9569 0.6103 0.097 Uiso 1 1 calc R . .
H71C H 1.0163 0.9636 0.6437 0.097 Uiso 1 1 calc R . .
C72 C 1.0947(9) 0.7352(5) 0.5587(4) 0.033(3) Uani 1 1 d . . .
H72A H 1.1809 0.7475 0.5729 0.050 Uiso 1 1 calc R . .
H72B H 1.0962 0.7232 0.5231 0.050 Uiso 1 1 calc R . .
H72C H 1.0657 0.6993 0.5778 0.050 Uiso 1 1 calc R . .
C73 C 0.662(4) 1.066(2) 0.511(2) 0.12(2) Uani 0.50 1 d PDU A -1
H73A H 0.6136 1.0820 0.5382 0.185 Uiso 0.50 1 calc PR A -1
H73B H 0.6831 1.1001 0.4892 0.185 Uiso 0.50 1 calc PR A -1
H73C H 0.7414 1.0460 0.5268 0.185 Uiso 0.50 1 calc PR A -1
C74 C 0.585(2) 1.0181(15) 0.4816(10) 0.068(7) Uani 0.50 1 d PDU A -1
H74A H 0.5463 1.0377 0.4497 0.081 Uiso 0.50 1 calc PR A -1
H74B H 0.6409 0.9833 0.4725 0.081 Uiso 0.50 1 calc PR A -1
O100 O 0.486(3) 0.9931(17) 0.5078(12) 0.075(7) Uani 0.50 1 d PDU A -1
C75 C 0.395(3) 0.9559(15) 0.4781(8) 0.053(6) Uani 0.50 1 d PDU A -1
H75A H 0.4368 0.9172 0.4669 0.063 Uiso 0.50 1 calc PR A -1
H75B H 0.3614 0.9799 0.4476 0.063 Uiso 0.50 1 calc PR A -1
C76 C 0.288(3) 0.9386(18) 0.5080(16) 0.096(12) Uani 0.50 1 d PDU A -1
H76A H 0.3180 0.9069 0.5334 0.144 Uiso 0.50 1 calc PR A -1
H76B H 0.2174 0.9213 0.4853 0.144 Uiso 0.50 1 calc PR A -1
H76C H 0.2592 0.9762 0.5250 0.144 Uiso 0.50 1 calc PR A -1

loop_
_atom_site_aniso_label
_atom_site_aniso_U_11
_atom_site_aniso_U_22
_atom_site_aniso_U_33
_atom_site_aniso_U_23
_atom_site_aniso_U_13
_atom_site_aniso_U_12
Ge1 0.0130(6) 0.0211(6) 0.0160(5) -0.0007(4) 0.0076(4) -0.0003(5)
Ge2 0.0160(6) 0.0298(6) 0.0112(5) 0.0047(4) 0.0067(4) 0.0029(5)
O1 0.013(4) 0.033(4) 0.020(3) 0.003(3) 0.009(3) 0.008(3)
O2 0.026(4) 0.034(4) 0.010(3) 0.007(3) 0.007(3) 0.001(3)
C1 0.015(5) 0.013(5) 0.021(5) 0.004(4) 0.010(4) -0.002(4)
C2 0.007(5) 0.012(5) 0.025(4) 0.000(4) 0.000(4) 0.004(4)
C3 0.016(6) 0.032(6) 0.042(5) 0.001(5) 0.006(5) 0.008(4)
C4 0.020(6) 0.023(6) 0.072(7) 0.013(5) 0.001(5) 0.015(5)
C5 0.037(7) 0.024(6) 0.042(6) 0.012(5) -0.011(5) 0.014(5)
C6 0.024(6) 0.025(6) 0.034(5) 0.012(4) -0.001(5) 0.011(4)
C7 0.022(5) 0.014(5) 0.015(4) 0.003(4) 0.001(4) -0.002(4)
C8 0.011(5) 0.023(5) 0.013(5) 0.000(4) 0.000(4) -0.002(4)
C9 0.014(5) 0.015(5) 0.009(4) 0.003(4) 0.004(4) 0.001(4)
C10 0.008(5) 0.014(5) 0.004(4) 0.000(4) 0.002(4) 0.002(4)
C11 0.010(5) 0.014(5) 0.011(4) 0.003(4) 0.000(4) 0.002(4)
C12 0.022(6) 0.013(5) 0.015(5) -0.003(4) 0.015(4) 0.000(4)
C13 0.021(5) 0.035(5) 0.012(4) -0.005(4) 0.011(4) -0.002(4)
C14 0.023(6) 0.037(7) 0.042(7) -0.018(5) 0.022(5) -0.020(6)
C15 0.046(8) 0.021(7) 0.061(8) -0.012(6) 0.042(7) -0.013(6)
C16 0.054(9) 0.016(6) 0.041(7) -0.001(5) 0.030(6) -0.003(6)
C17 0.028(4) 0.026(4) 0.022(4) -0.001(3) 0.015(3) 0.005(3)
C18 0.023(4) 0.022(4) 0.008(3) 0.002(3) 0.009(3) 0.008(3)
C19 0.042(8) 0.042(7) 0.027(6) 0.020(5) 0.019(6) 0.027(6)
C20 0.018(7) 0.067(9) 0.039(7) 0.021(6) 0.006(5) 0.029(6)
C21 0.017(6) 0.077(9) 0.017(5) -0.003(6) -0.003(5) 0.014(6)
C22 0.017(6) 0.048(7) 0.011(5) -0.005(5) 0.002(4) 0.006(5)
C23 0.013(4) 0.022(4) 0.016(3) -0.003(3) 0.006(3) 0.006(3)
C24 0.010(4) 0.018(4) 0.003(3) 0.001(3) 0.000(3) 0.002(3)
C25 0.016(5) 0.013(5) 0.013(4) -0.001(4) 0.010(4) 0.001(4)
C26 0.019(6) 0.029(6) 0.026(5) 0.006(4) 0.017(5) 0.005(5)
C27 0.041(7) 0.016(6) 0.035(6) 0.004(5) 0.022(5) 0.006(5)
C28 0.040(8) 0.033(7) 0.050(7) 0.013(5) 0.022(6) 0.023(6)
C29 0.031(7) 0.039(7) 0.035(6) 0.012(5) 0.023(5) 0.015(6)
C30 0.019(4) 0.021(4) 0.010(3) 0.004(3) 0.009(3) 0.008(3)
C31 0.013(4) 0.025(4) 0.013(3) 0.003(3) 0.005(3) 0.008(3)
C32 0.008(5) 0.048(6) 0.028(5) 0.006(5) 0.001(4) 0.009(5)
C33 0.008(6) 0.068(9) 0.035(6) -0.010(6) -0.001(5) -0.002(6)
C34 0.029(7) 0.032(7) 0.073(8) -0.007(6) 0.013(6) -0.011(6)
C35 0.012(6) 0.025(6) 0.052(7) -0.001(5) 0.007(5) 0.004(5)
C36 0.017(6) 0.028(6) 0.008(5) 0.003(4) 0.006(4) 0.002(5)
C37 0.011(5) 0.027(6) 0.013(5) -0.003(4) 0.005(4) 0.004(4)
C38 0.011(5) 0.029(6) 0.025(5) -0.010(5) 0.002(4) -0.001(5)
C39 0.028(6) 0.041(7) 0.012(5) 0.002(4) 0.013(5) -0.015(5)
C40 0.017(6) 0.048(7) 0.022(5) 0.002(5) 0.009(5) 0.003(5)
C41 0.011(6) 0.045(7) 0.034(6) -0.008(5) 0.010(5) 0.008(5)
C42 0.025(6) 0.031(6) 0.015(5) 0.001(4) 0.000(5) 0.001(5)
C43 0.054(8) 0.026(6) 0.044(6) 0.005(5) 0.031(6) -0.012(6)
C44 0.030(7) 0.076(8) 0.026(6) 0.010(6) 0.014(5) -0.002(6)
C45 0.026(7) 0.042(7) 0.042(7) -0.008(5) 0.007(5) 0.009(5)
C46 0.010(5) 0.023(6) 0.025(5) -0.006(4) 0.010(4) 0.000(4)
C47 0.019(6) 0.031(6) 0.028(6) -0.013(5) 0.009(5) 0.003(5)
C48 0.028(7) 0.049(7) 0.022(5) -0.016(5) 0.000(5) 0.002(6)
C49 0.025(7) 0.040(7) 0.044(7) -0.026(6) 0.020(6) -0.004(6)
C50 0.033(7) 0.035(6) 0.040(7) -0.002(5) 0.029(6) -0.013(6)
C51 0.035(7) 0.011(5) 0.036(6) -0.002(5) 0.020(5) 0.000(5)
C52 0.014(6) 0.042(6) 0.018(5) -0.001(5) -0.006(4) 0.006(5)
C53 0.029(7) 0.057(8) 0.077(8) -0.034(7) 0.019(6) -0.021(6)
C54 0.047(8) 0.025(6) 0.060(8) 0.000(5) 0.012(6) -0.010(6)
C55 0.025(5) 0.029(5) 0.016(5) 0.006(4) 0.015(4) 0.000(4)
C56 0.025(6) 0.041(6) 0.023(5) -0.004(5) 0.004(5) 0.000(5)
C57 0.059(8) 0.030(6) 0.010(5) 0.004(4) 0.016(5) -0.001(6)
C58 0.042(8) 0.037(6) 0.023(6) -0.005(5) 0.013(5) -0.004(6)
C59 0.018(6) 0.051(7) 0.037(6) -0.011(6) 0.014(5) -0.004(6)
C60 0.021(5) 0.033(5) 0.016(4) -0.003(4) 0.014(4) 0.000(4)
C61 0.046(8) 0.058(7) 0.022(5) 0.013(5) 0.006(5) 0.002(6)
C62 0.073(9) 0.066(8) 0.039(7) -0.007(6) 0.041(7) -0.033(7)
C63 0.015(6) 0.067(8) 0.043(6) 0.005(6) 0.012(5) 0.009(6)
C64 0.020(6) 0.026(6) 0.018(5) 0.004(4) 0.004(4) 0.000(5)
C65 0.029(5) 0.022(5) 0.010(4) 0.009(4) 0.011(4) 0.000(5)
C66 0.030(7) 0.027(6) 0.034(6) 0.006(5) 0.010(5) 0.007(5)
C67 0.048(8) 0.017(6) 0.041(6) 0.005(5) 0.011(6) 0.004(6)
C68 0.028(6) 0.033(7) 0.031(6) 0.004(5) 0.009(5) -0.020(6)
C69 0.032(7) 0.032(6) 0.015(5) 0.012(5) 0.013(5) 0.005(5)
C70 0.026(6) 0.030(6) 0.036(6) 0.000(5) 0.009(5) 0.012(5)
C71 0.064(10) 0.040(8) 0.088(10) -0.003(7) -0.002(8) -0.013(7)
C72 0.018(6) 0.051(7) 0.029(6) -0.001(5) -0.012(5) -0.008(5)
C73 0.05(3) 0.13(4) 0.19(5) -0.08(3) 0.02(3) 0.003(19)
C74 0.051(17) 0.079(18) 0.073(18) -0.026(14) 0.006(13) 0.038(12)
O100 0.079(10) 0.074(9) 0.072(11) -0.010(8) 0.007(8) 0.010(8)
C75 0.049(17) 0.08(2) 0.028(13) -0.011(12) -0.001(10) 0.041(11)
C76 0.09(3) 0.09(2) 0.11(3) -0.01(2) 0.048(19) 0.01(2)

loop_
_atom_type_symbol
_atom_type_description
_atom_type_scat_dispersion_real
_atom_type_scat_dispersion_imag
_atom_type_scat_source
C C 0.0033 0.0016 'International Tables Vol C Tables 4.2.6.8 and 6.1.1.4'
H H 0.0000 0.0000 'International Tables Vol C Tables 4.2.6.8 and 6.1.1.4'
O O 0.0106 0.0060 'International Tables Vol C Tables 4.2.6.8 and 6.1.1.4'
Ge Ge 0.1547 1.8001 'International Tables Vol C Tables 4.2.6.8 and 6.1.1.4'

loop_
_geom_angle_atom_site_label_1
_geom_angle_atom_site_label_2
_geom_angle_atom_site_label_3
_geom_angle
_geom_angle_site_symmetry_1
_geom_angle_site_symmetry_3
_geom_angle_publ_flag
O1 Ge1 C37 103.3(3) . . ?
O1 Ge1 C46 110.9(3) . . ?
C37 Ge1 C46 111.2(3) . . ?
O1 Ge1 C11 87.9(3) . . ?
C37 Ge1 C11 130.7(3) . . ?
C46 Ge1 C11 108.9(3) . . ?
O2 Ge2 C64 111.1(3) . . ?
O2 Ge2 C55 99.8(3) . . ?
C64 Ge2 C55 114.5(4) . . ?
O2 Ge2 C24 89.6(3) . . ?
C64 Ge2 C24 109.5(3) . . ?
C55 Ge2 C24 127.4(3) . . ?
C1 O1 Ge1 113.2(5) . . ?
C8 O2 Ge2 113.0(5) . . ?
C2 C1 O1 120.2(8) . . ?
C2 C1 C9 124.4(8) . . ?
O1 C1 C9 115.0(7) . . ?
C1 C2 C3 122.9(8) . . ?
C1 C2 C7 119.8(8) . . ?
C3 C2 C7 117.3(7) . . ?
C4 C3 C2 120.4(9) . . ?
C3 C4 C5 120.8(9) . . ?
C6 C5 C4 122.1(9) . . ?
C5 C6 C7 121.2(9) . . ?
C8 C7 C6 123.3(8) . . ?
C8 C7 C2 118.5(7) . . ?
C6 C7 C2 118.2(8) . . ?
C7 C8 O2 119.0(7) . . ?
C7 C8 C10 123.4(7) . . ?
O2 C8 C10 116.9(7) . . ?
C1 C9 C11 108.2(7) . . ?
C1 C9 C10 109.9(6) . . ?
C11 C9 C10 117.1(6) . . ?
C8 C10 C24 109.9(6) . . ?
C8 C10 C9 110.6(6) . . ?
C24 C10 C9 116.6(6) . . ?
C12 C11 C9 117.0(6) . . ?
C12 C11 C23 101.4(6) . . ?
C9 C11 C23 119.9(7) . . ?
C12 C11 Ge1 111.1(5) . . ?
C9 C11 Ge1 98.8(5) . . ?
C23 C11 Ge1 108.7(5) . . ?
C17 C12 C13 121.1(8) . . ?
C17 C12 C11 111.1(8) . . ?
C13 C12 C11 127.9(8) . . ?
C14 C13 C12 116.7(9) . . ?
C15 C14 C13 121.9(10) . . ?
C14 C15 C16 121.4(10) . . ?
C15 C16 C17 118.6(9) . . ?
C12 C17 C16 120.3(9) . . ?
C12 C17 C18 108.3(8) . . ?
C16 C17 C18 131.4(9) . . ?
C19 C18 C23 119.3(9) . . ?
C19 C18 C17 130.9(9) . . ?
C23 C18 C17 109.8(7) . . ?
C20 C19 C18 119.1(9) . . ?
C21 C20 C19 121.1(9) . . ?
C20 C21 C22 121.0(10) . . ?
C23 C22 C21 117.5(9) . . ?
C22 C23 C18 121.8(8) . . ?
C22 C23 C11 129.0(8) . . ?
C18 C23 C11 109.2(7) . . ?
C36 C24 C25 103.0(6) . . ?
C36 C24 C10 119.0(7) . . ?
C25 C24 C10 117.5(7) . . ?
C36 C24 Ge2 110.6(5) . . ?
C25 C24 Ge2 107.8(5) . . ?
C10 C24 Ge2 98.5(4) . . ?
C26 C25 C30 119.2(8) . . ?
C26 C25 C24 131.6(8) . . ?
C30 C25 C24 109.1(7) . . ?
C25 C26 C27 120.8(9) . . ?
C28 C27 C26 118.8(9) . . ?
C29 C28 C27 121.4(9) . . ?
C28 C29 C30 119.4(10) . . ?
C29 C30 C25 120.4(9) . . ?
C29 C30 C31 130.8(9) . . ?
C25 C30 C31 108.7(7) . . ?
C36 C31 C32 120.6(8) . . ?
C36 C31 C30 107.9(8) . . ?
C32 C31 C30 131.5(8) . . ?
C33 C32 C31 118.6(9) . . ?
C32 C33 C34 121.9(9) . . ?
C33 C34 C35 118.9(10) . . ?
C36 C35 C34 119.5(9) . . ?
C35 C36 C31 120.4(8) . . ?
C35 C36 C24 128.8(8) . . ?
C31 C36 C24 110.8(8) . . ?
C42 C37 C38 117.8(8) . . ?
C42 C37 Ge1 116.7(6) . . ?
C38 C37 Ge1 125.4(6) . . ?
C37 C38 C39 119.8(8) . . ?
C37 C38 C43 123.0(8) . . ?
C39 C38 C43 117.2(8) . . ?
C40 C39 C38 122.3(9) . . ?
C39 C40 C41 118.1(9) . . ?
C39 C40 C44 120.4(9) . . ?
C41 C40 C44 121.4(9) . . ?
C40 C41 C42 121.7(9) . . ?
C37 C42 C41 120.3(9) . . ?
C37 C42 C45 123.8(8) . . ?
C41 C42 C45 115.8(9) . . ?
C51 C46 C47 119.2(8) . . ?
C51 C46 Ge1 125.2(7) . . ?
C47 C46 Ge1 115.5(7) . . ?
C48 C47 C46 118.8(9) . . ?
C48 C47 C52 118.3(8) . . ?
C46 C47 C52 122.8(8) . . ?
C49 C48 C47 122.6(9) . . ?
C48 C49 C50 117.4(9) . . ?
C48 C49 C53 122.4(10) . . ?
C50 C49 C53 120.2(10) . . ?
C51 C50 C49 122.9(9) . . ?
C50 C51 C46 119.0(9) . . ?
C50 C51 C54 117.0(8) . . ?
C46 C51 C54 124.0(9) . . ?
C60 C55 C56 120.3(8) . . ?
C60 C55 Ge2 126.0(6) . . ?
C56 C55 Ge2 113.6(7) . . ?
C55 C56 C57 117.3(9) . . ?
C55 C56 C61 125.6(9) . . ?
C57 C56 C61 117.1(8) . . ?
C58 C57 C56 123.1(9) . . ?
C57 C58 C59 117.6(9) . . ?
C57 C58 C62 122.0(10) . . ?
C59 C58 C62 120.4(10) . . ?
C60 C59 C58 122.1(9) . . ?
C59 C60 C55 119.4(8) . . ?
C59 C60 C63 117.3(9) . . ?
C55 C60 C63 123.2(8) . . ?
C65 C64 C69 118.9(8) . . ?
C65 C64 Ge2 117.2(7) . . ?
C69 C64 Ge2 123.9(7) . . ?
C66 C65 C64 119.9(9) . . ?
C66 C65 C70 118.8(8) . . ?
C64 C65 C70 121.3(8) . . ?
C65 C66 C67 123.1(9) . . ?
C66 C67 C68 117.2(9) . . ?
C66 C67 C71 121.7(10) . . ?
C68 C67 C71 121.1(10) . . ?
C67 C68 C69 122.8(10) . . ?
C68 C69 C64 118.1(9) . . ?
C68 C69 C72 117.5(9) . . ?
C64 C69 C72 124.4(9) . . ?
O100 C74 C73 113(2) . . ?
C74 O100 C75 115(2) . . ?
O100 C75 C76 110(2) . . ?

loop_
_geom_bond_atom_site_label_1
_geom_bond_atom_site_label_2
_geom_bond_distance
_geom_bond_site_symmetry_2
_geom_bond_publ_flag
Ge1 O1 1.805(5) . ?
Ge1 C37 1.958(8) . ?
Ge1 C46 1.967(8) . ?
Ge1 C11 2.043(8) . ?
Ge2 O2 1.793(6) . ?
Ge2 C64 1.967(9) . ?
Ge2 C55 1.993(9) . ?
Ge2 C24 2.070(7) . ?
O1 C1 1.364(10) . ?
O2 C8 1.369(9) . ?
C1 C2 1.344(11) . ?
C1 C9 1.527(11) . ?
C2 C3 1.456(12) . ?
C2 C7 1.475(11) . ?
C3 C4 1.358(12) . ?
C4 C5 1.424(14) . ?
C5 C6 1.319(12) . ?
C6 C7 1.439(11) . ?
C7 C8 1.367(11) . ?
C8 C10 1.511(11) . ?
C9 C11 1.530(10) . ?
C9 C10 1.570(10) . ?
C10 C24 1.557(11) . ?
C11 C12 1.522(11) . ?
C11 C23 1.534(11) . ?
C12 C17 1.387(12) . ?
C12 C13 1.408(12) . ?
C13 C14 1.390(12) . ?
C14 C15 1.365(14) . ?
C15 C16 1.372(14) . ?
C16 C17 1.391(12) . ?
C17 C18 1.456(12) . ?
C18 C19 1.389(12) . ?
C18 C23 1.397(11) . ?
C19 C20 1.388(14) . ?
C20 C21 1.369(14) . ?
C21 C22 1.402(12) . ?
C22 C23 1.386(12) . ?
C24 C36 1.486(11) . ?
C24 C25 1.492(11) . ?
C25 C26 1.362(11) . ?
C25 C30 1.404(11) . ?
C26 C27 1.393(12) . ?
C27 C28 1.387(13) . ?
C28 C29 1.360(13) . ?
C29 C30 1.382(12) . ?
C30 C31 1.452(12) . ?
C31 C36 1.385(11) . ?
C31 C32 1.393(12) . ?
C32 C33 1.369(13) . ?
C33 C34 1.392(13) . ?
C34 C35 1.399(13) . ?
C35 C36 1.383(12) . ?
C37 C42 1.398(12) . ?
C37 C38 1.406(11) . ?
C38 C39 1.409(12) . ?
C38 C43 1.505(12) . ?
C39 C40 1.367(12) . ?
C40 C41 1.369(13) . ?
C40 C44 1.507(13) . ?
C41 C42 1.413(12) . ?
C42 C45 1.511(12) . ?
C46 C51 1.400(12) . ?
C46 C47 1.416(12) . ?
C47 C48 1.390(12) . ?
C47 C52 1.509(12) . ?
C48 C49 1.370(13) . ?
C49 C50 1.393(14) . ?
C49 C53 1.504(13) . ?
C50 C51 1.377(13) . ?
C51 C54 1.536(13) . ?
C55 C60 1.390(12) . ?
C55 C56 1.408(12) . ?
C56 C57 1.423(13) . ?
C56 C61 1.520(13) . ?
C57 C58 1.352(14) . ?
C58 C59 1.402(13) . ?
C58 C62 1.510(13) . ?
C59 C60 1.380(12) . ?
C60 C63 1.507(12) . ?
C64 C65 1.398(12) . ?
C64 C69 1.424(12) . ?
C65 C66 1.373(12) . ?
C65 C70 1.507(12) . ?
C66 C67 1.375(13) . ?
C67 C68 1.384(13) . ?
C67 C71 1.491(13) . ?
C68 C69 1.398(12) . ?
C69 C72 1.510(12) . ?
C73 C74 1.47(3) . ?
C74 O100 1.41(3) . ?
O100 C75 1.41(3) . ?
C75 C76 1.48(3) . ?
